data_2231167
loop_
_publ_author_name
'Fun, Hoong-Kun'
'Yeap, Chin Sing'
'Manjunath, K.'
'Prasad, D. Jagadeesh'
'Poojary, Boja'

_publ_section_title
;
 3-{1-[4-(2-Methylpropyl)phenyl]ethyl}-4-phenyl-1<i>H</i>-1,2,4-triazole-5(4<i>H</i>)-thione
;
_journal_coeditor_code IS2744
_journal_issue 8
_journal_name_full 'Acta Crystallographica Section E'
_journal_page_first o1943
_journal_paper_doi 10.1107/S1600536811025773
_journal_volume 67
_journal_year 2011
_chemical_formula_iupac 'C20 H23 N3 S'
_chemical_formula_moiety 'C20 H23 N3 S'
_chemical_formula_sum 'C20 H23 N3 S'
_chemical_formula_weight 337.47
_chemical_name_systematic
;
3-{1-[4-(2-Methylpropyl)phenyl]ethyl}-4-phenyl-1<i>H</i>-
1,2,4-triazole-5(4<i>H</i>)-thione
;
_space_group_IT_number 2
_symmetry_cell_setting triclinic
_symmetry_space_group_name_Hall '-P 1'
_symmetry_space_group_name_H-M 'P -1'
_atom_sites_solution_hydrogens geom
_atom_sites_solution_primary direct
_atom_sites_solution_secondary difmap
_audit_creation_method SHELXL-97
_cell_angle_alpha 77.6490(10)
_cell_angle_beta 78.1330(10)
_cell_angle_gamma 76.5510(10)
_cell_formula_units_Z 2
_cell_length_a 6.3249(2)
_cell_length_b 12.4958(5)
_cell_length_c 12.9125(4)
_cell_measurement_reflns_used 7323
_cell_measurement_temperature 297(2)
_cell_measurement_theta_max 33.23
_cell_measurement_theta_min 3.36
_cell_volume 956.44(6)
_computing_cell_refinement 'SAINT (Bruker, 2009)'
_computing_data_collection 'APEX2 (Bruker, 2009)'
_computing_data_reduction 'SAINT (Bruker, 2009)'
_computing_molecular_graphics 'SHELXTL (Sheldrick, 2008)'
_computing_publication_material 'SHELXTL (Sheldrick, 2008) and PLATON (Spek, 2009)'
_computing_structure_refinement 'SHELXTL (Sheldrick, 2008)'
_computing_structure_solution 'SHELXTL (Sheldrick, 2008)'
_diffrn_ambient_temperature 297(2)
_diffrn_measured_fraction_theta_full 0.983
_diffrn_measured_fraction_theta_max 0.983
_diffrn_measurement_device_type 'Bruker APEXII DUO CCD area-detector'
_diffrn_measurement_method '\f and \w'
_diffrn_radiation_monochromator graphite
_diffrn_radiation_source 'fine-focus sealed tube'
_diffrn_radiation_type MoK\a
_diffrn_radiation_wavelength 0.71073
_diffrn_reflns_av_R_equivalents 0.0288
_diffrn_reflns_av_sigmaI/netI 0.0295
_diffrn_reflns_limit_h_max 10
_diffrn_reflns_limit_h_min -10
_diffrn_reflns_limit_k_max 20
_diffrn_reflns_limit_k_min -20
_diffrn_reflns_limit_l_max 20
_diffrn_reflns_limit_l_min -20
_diffrn_reflns_number 30772
_diffrn_reflns_theta_full 35.30
_diffrn_reflns_theta_max 35.30
_diffrn_reflns_theta_min 1.70
_diffrn_standards_number 0
_exptl_absorpt_coefficient_mu 0.175
_exptl_absorpt_correction_T_max 0.9726
_exptl_absorpt_correction_T_min 0.9069
_exptl_absorpt_correction_type multi-scan
_exptl_absorpt_process_details '(<i>SADABS</i>; Bruker, 2009)'
_exptl_crystal_colour yellow
_exptl_crystal_density_diffrn 1.172
_exptl_crystal_density_method 'not measured'
_exptl_crystal_description block
_exptl_crystal_F_000 360
_exptl_crystal_size_max 0.57
_exptl_crystal_size_mid 0.29
_exptl_crystal_size_min 0.16
_refine_diff_density_max 0.283
_refine_diff_density_min -0.266
_refine_ls_extinction_method none
_refine_ls_goodness_of_fit_ref 1.054
_refine_ls_hydrogen_treatment constr
_refine_ls_matrix_type full
_refine_ls_number_parameters 220
_refine_ls_number_reflns 8473
_refine_ls_number_restraints 0
_refine_ls_restrained_S_all 1.054
_refine_ls_R_factor_all 0.0897
_refine_ls_R_factor_gt 0.0548
_refine_ls_shift/su_max 0.000
_refine_ls_shift/su_mean 0.000
_refine_ls_structure_factor_coef Fsqd
_refine_ls_weighting_details 'calc w=1/[\s^2^(Fo^2^)+(0.0928P)^2^+0.0747P] where P=(Fo^2^+2Fc^2^)/3'
_refine_ls_weighting_scheme calc
_refine_ls_wR_factor_gt 0.1608
_refine_ls_wR_factor_ref 0.1902
_reflns_number_gt 5131
_reflns_number_total 8473
_reflns_threshold_expression I>2\s(I)
_cod_data_source_file is2744.cif
_cod_data_source_block I
_cod_database_code 2231167
_cod_database_fobs_code 2231167

loop_
_symmetry_equiv_pos_as_xyz
'x, y, z'
'-x, -y, -z'

loop_
_atom_site_type_symbol
_atom_site_label
_atom_site_fract_x
_atom_site_fract_y
_atom_site_fract_z
_atom_site_U_iso_or_equiv
_atom_site_adp_type
_atom_site_calc_flag
_atom_site_refinement_flags
_atom_site_occupancy
_atom_site_symmetry_multiplicity
S S1 -0.08075(6) -0.01849(3) 0.18539(3) 0.05785(12) Uani d . 1 1
N N1 0.20563(16) 0.11866(8) 0.18008(7) 0.04246(19) Uani d . 1 1
N N2 0.20973(18) 0.07739(9) 0.02809(8) 0.0521(2) Uani d . 1 1
H H1N2 0.1912 0.0441 -0.0240 0.062 Uiso d R 1 1
N N3 0.35825(18) 0.14653(10) 0.00916(9) 0.0543(2) Uani d . 1 1
C C1 0.2972(3) 0.08271(16) 0.35969(12) 0.0758(5) Uani d . 1 1
H H1A 0.4358 0.0431 0.3351 0.091 Uiso calc R 1 1
C C2 0.2366(4) 0.0957(2) 0.46651(14) 0.0993(8) Uani d . 1 1
H H2A 0.3370 0.0649 0.5135 0.119 Uiso calc R 1 1
C C3 0.0349(3) 0.15220(18) 0.50391(13) 0.0847(6) Uani d . 1 1
H H3A -0.0044 0.1580 0.5763 0.102 Uiso calc R 1 1
C C4 -0.1105(3) 0.2006(2) 0.43437(14) 0.0882(6) Uani d . 1 1
H H4A -0.2477 0.2416 0.4589 0.106 Uiso calc R 1 1
C C5 -0.0538(2) 0.18870(16) 0.32681(12) 0.0683(4) Uani d . 1 1
H H5A -0.1532 0.2210 0.2795 0.082 Uiso calc R 1 1
C C6 0.14823(19) 0.12949(9) 0.29125(9) 0.0447(2) Uani d . 1 1
C C7 0.1115(2) 0.05877(9) 0.13045(9) 0.0444(2) Uani d . 1 1
C C8 0.35300(19) 0.17053(10) 0.10269(9) 0.0465(2) Uani d . 1 1
C C9 0.4782(2) 0.24956(11) 0.12384(12) 0.0538(3) Uani d . 1 1
H H9A 0.5611 0.2109 0.1820 0.065 Uiso calc R 1 1
C C10 0.3240(2) 0.35217(11) 0.15951(11) 0.0514(3) Uani d . 1 1
C C11 0.3736(3) 0.40631(16) 0.23145(16) 0.0768(5) Uani d . 1 1
H H11A 0.4992 0.3759 0.2628 0.092 Uiso calc R 1 1
C C12 0.2420(3) 0.50401(16) 0.25793(18) 0.0815(5) Uani d . 1 1
H H12A 0.2810 0.5382 0.3065 0.098 Uiso calc R 1 1
C C13 0.0531(2) 0.55268(11) 0.21409(13) 0.0621(3) Uani d . 1 1
C C14 -0.0013(3) 0.49653(14) 0.14492(14) 0.0685(4) Uani d . 1 1
H H14A -0.1302 0.5254 0.1160 0.082 Uiso calc R 1 1
C C15 0.1316(3) 0.39832(13) 0.11773(12) 0.0628(3) Uani d . 1 1
H H15A 0.0909 0.3629 0.0706 0.075 Uiso calc R 1 1
C C16 -0.0877(3) 0.66265(13) 0.23725(17) 0.0775(5) Uani d . 1 1
H H16A -0.0122 0.6946 0.2777 0.093 Uiso calc R 1 1
H H16B -0.1012 0.7132 0.1695 0.093 Uiso calc R 1 1
C C17 -0.3145(3) 0.65684(16) 0.29847(17) 0.0830(5) Uani d . 1 1
H H17A -0.3827 0.6169 0.2609 0.100 Uiso calc R 1 1
C C18 -0.3071(7) 0.5916(2) 0.4111(2) 0.1563(16) Uani d . 1 1
H H18A -0.4547 0.5920 0.4490 0.234 Uiso calc R 1 1
H H18B -0.2301 0.6254 0.4481 0.234 Uiso calc R 1 1
H H18C -0.2319 0.5159 0.4077 0.234 Uiso calc R 1 1
C C19 -0.4555(4) 0.7724(2) 0.2994(2) 0.1071(8) Uani d . 1 1
H H19A -0.4593 0.8111 0.2268 0.161 Uiso calc R 1 1
H H19B -0.3944 0.8132 0.3371 0.161 Uiso calc R 1 1
H H19C -0.6025 0.7664 0.3347 0.161 Uiso calc R 1 1
C C20 0.6445(3) 0.28229(17) 0.02293(16) 0.0785(5) Uani d . 1 1
H H20A 0.7416 0.2161 0.0025 0.118 Uiso calc R 1 1
H H20B 0.7290 0.3299 0.0384 0.118 Uiso calc R 1 1
H H20C 0.5664 0.3212 -0.0348 0.118 Uiso calc R 1 1

loop_
_atom_site_aniso_label
_atom_site_aniso_U_11
_atom_site_aniso_U_22
_atom_site_aniso_U_33
_atom_site_aniso_U_12
_atom_site_aniso_U_13
_atom_site_aniso_U_23
S1 0.0759(2) 0.0634(2) 0.04339(17) -0.03438(17) -0.00472(14) -0.01132(13)
N1 0.0465(5) 0.0467(5) 0.0371(4) -0.0112(4) -0.0079(3) -0.0105(3)
N2 0.0607(6) 0.0613(6) 0.0401(5) -0.0211(5) -0.0017(4) -0.0180(4)
N3 0.0545(6) 0.0665(6) 0.0446(5) -0.0202(5) 0.0000(4) -0.0140(5)
C1 0.0783(10) 0.0904(11) 0.0531(8) 0.0225(8) -0.0283(7) -0.0263(7)
C2 0.1055(14) 0.1307(17) 0.0557(9) 0.0281(13) -0.0401(10) -0.0338(10)
C3 0.0979(13) 0.1126(14) 0.0452(7) -0.0087(11) -0.0106(8) -0.0313(9)
C4 0.0690(10) 0.1325(17) 0.0594(9) 0.0050(10) -0.0025(8) -0.0440(10)
C5 0.0541(7) 0.0994(11) 0.0485(7) 0.0027(7) -0.0115(6) -0.0237(7)
C6 0.0515(6) 0.0486(5) 0.0372(5) -0.0106(4) -0.0097(4) -0.0112(4)
C7 0.0522(6) 0.0451(5) 0.0386(5) -0.0112(4) -0.0075(4) -0.0118(4)
C8 0.0440(6) 0.0524(6) 0.0442(5) -0.0114(4) -0.0063(4) -0.0098(4)
C9 0.0451(6) 0.0584(7) 0.0622(7) -0.0169(5) -0.0124(5) -0.0093(5)
C10 0.0509(6) 0.0551(6) 0.0541(7) -0.0213(5) -0.0118(5) -0.0074(5)
C11 0.0578(8) 0.0883(11) 0.1032(13) -0.0129(7) -0.0314(9) -0.0415(10)
C12 0.0699(10) 0.0860(11) 0.1100(14) -0.0250(8) -0.0201(9) -0.0476(11)
C13 0.0638(8) 0.0529(7) 0.0696(8) -0.0249(6) 0.0022(6) -0.0089(6)
C14 0.0738(9) 0.0646(8) 0.0661(9) -0.0039(7) -0.0249(8) -0.0072(7)
C15 0.0684(8) 0.0658(8) 0.0600(8) -0.0090(7) -0.0266(7) -0.0126(6)
C16 0.0772(10) 0.0588(8) 0.0919(12) -0.0259(7) 0.0129(9) -0.0153(8)
C17 0.0817(11) 0.0830(11) 0.0885(13) -0.0356(9) 0.0170(9) -0.0327(9)
C18 0.206(4) 0.110(2) 0.105(2) -0.033(2) 0.059(2) 0.0048(16)
C19 0.0893(14) 0.1154(17) 0.1069(17) -0.0089(13) 0.0160(13) -0.0416(14)
C20 0.0566(8) 0.0913(11) 0.0899(12) -0.0339(8) 0.0087(8) -0.0195(9)

loop_
_atom_type_symbol
_atom_type_description
_atom_type_scat_dispersion_real
_atom_type_scat_dispersion_imag
_atom_type_scat_source
C C 0.0033 0.0016 'International Tables Vol C Tables 4.2.6.8 and 6.1.1.4'
H H 0.0000 0.0000 'International Tables Vol C Tables 4.2.6.8 and 6.1.1.4'
N N 0.0061 0.0033 'International Tables Vol C Tables 4.2.6.8 and 6.1.1.4'
S S 0.1246 0.1234 'International Tables Vol C Tables 4.2.6.8 and 6.1.1.4'

loop_
_geom_angle_atom_site_label_1
_geom_angle_atom_site_label_2
_geom_angle_atom_site_label_3
_geom_angle
C7 N1 C8 107.80(9)
C7 N1 C6 125.16(10)
C8 N1 C6 126.94(10)
C7 N2 N3 113.85(10)
C7 N2 H1N2 124.5
N3 N2 H1N2 121.5
C8 N3 N2 104.11(10)
C6 C1 C2 118.49(15)
C6 C1 H1A 120.8
C2 C1 H1A 120.8
C3 C2 C1 121.58(15)
C3 C2 H2A 119.2
C1 C2 H2A 119.2
C2 C3 C4 119.39(15)
C2 C3 H3A 120.3
C4 C3 H3A 120.3
C3 C4 C5 120.11(16)
C3 C4 H4A 119.9
C5 C4 H4A 119.9
C6 C5 C4 119.58(14)
C6 C5 H5A 120.2
C4 C5 H5A 120.2
C5 C6 C1 120.81(12)
C5 C6 N1 119.09(10)
C1 C6 N1 120.09(11)
N2 C7 N1 103.26(10)
N2 C7 S1 128.48(9)
N1 C7 S1 128.26(9)
N3 C8 N1 110.98(10)
N3 C8 C9 124.99(12)
N1 C8 C9 123.92(11)
C8 C9 C10 111.30(10)
C8 C9 C20 110.08(12)
C10 C9 C20 110.99(12)
C8 C9 H9A 108.1
C10 C9 H9A 108.1
C20 C9 H9A 108.1
C11 C10 C15 117.19(14)
C11 C10 C9 121.54(12)
C15 C10 C9 121.21(12)
C12 C11 C10 121.64(14)
C12 C11 H11A 119.2
C10 C11 H11A 119.2
C11 C12 C13 121.61(15)
C11 C12 H12A 119.2
C13 C12 H12A 119.2
C12 C13 C14 116.87(14)
C12 C13 C16 122.73(16)
C14 C13 C16 120.39(15)
C13 C14 C15 121.57(14)
C13 C14 H14A 119.2
C15 C14 H14A 119.2
C10 C15 C14 121.04(14)
C10 C15 H15A 119.5
C14 C15 H15A 119.5
C17 C16 C13 115.34(13)
C17 C16 H16A 108.4
C13 C16 H16A 108.4
C17 C16 H16B 108.4
C13 C16 H16B 108.4
H16A C16 H16B 107.5
C16 C17 C18 111.5(2)
C16 C17 C19 111.03(16)
C18 C17 C19 111.5(2)
C16 C17 H17A 107.5
C18 C17 H17A 107.5
C19 C17 H17A 107.5
C17 C18 H18A 109.5
C17 C18 H18B 109.5
H18A C18 H18B 109.5
C17 C18 H18C 109.5
H18A C18 H18C 109.5
H18B C18 H18C 109.5
C17 C19 H19A 109.5
C17 C19 H19B 109.5
H19A C19 H19B 109.5
C17 C19 H19C 109.5
H19A C19 H19C 109.5
H19B C19 H19C 109.5
C9 C20 H20A 109.5
C9 C20 H20B 109.5
H20A C20 H20B 109.5
C9 C20 H20C 109.5
H20A C20 H20C 109.5
H20B C20 H20C 109.5

loop_
_geom_bond_atom_site_label_1
_geom_bond_atom_site_label_2
_geom_bond_distance
S1 C7 1.6766(12)
N1 C7 1.3766(13)
N1 C8 1.3815(15)
N1 C6 1.4341(14)
N2 C7 1.3361(15)
N2 N3 1.3716(15)
N2 H1N2 0.9023
N3 C8 1.2975(15)
C1 C6 1.3695(17)
C1 C2 1.388(2)
C1 H1A 0.9300
C2 C3 1.354(3)
C2 H2A 0.9300
C3 C4 1.366(3)
C3 H3A 0.9300
C4 C5 1.392(2)
C4 H4A 0.9300
C5 C6 1.3620(19)
C5 H5A 0.9300
C8 C9 1.4982(17)
C9 C10 1.5145(19)
C9 C20 1.543(2)
C9 H9A 0.9800
C10 C11 1.3808(19)
C10 C15 1.3836(18)
C11 C12 1.374(2)
C11 H11A 0.9300
C12 C13 1.382(2)
C12 H12A 0.9300
C13 C14 1.384(2)
C13 C16 1.506(2)
C14 C15 1.385(2)
C14 H14A 0.9300
C15 H15A 0.9300
C16 C17 1.498(2)
C16 H16A 0.9700
C16 H16B 0.9700
C17 C18 1.511(4)
C17 C19 1.512(3)
C17 H17A 0.9800
C18 H18A 0.9600
C18 H18B 0.9600
C18 H18C 0.9600
C19 H19A 0.9600
C19 H19B 0.9600
C19 H19C 0.9600
C20 H20A 0.9600
C20 H20B 0.9600
C20 H20C 0.9600

loop_
_geom_hbond_atom_site_label_D
_geom_hbond_atom_site_label_H
_geom_hbond_atom_site_label_A
_geom_hbond_site_symmetry_A
_geom_hbond_distance_DH
_geom_hbond_distance_HA
_geom_hbond_distance_DA
_geom_hbond_angle_DHA
_geom_hbond_publ_flag
N2 H1N2 S1 2_555 0.90 2.43 3.2982(11) 161 yes

loop_
_geom_torsion_atom_site_label_1
_geom_torsion_atom_site_label_2
_geom_torsion_atom_site_label_3
_geom_torsion_atom_site_label_4
_geom_torsion
C7 N2 N3 C8 0.55(15)
C6 C1 C2 C3 0.6(4)
C1 C2 C3 C4 -2.1(4)
C2 C3 C4 C5 2.1(4)
C3 C4 C5 C6 -0.7(3)
C4 C5 C6 C1 -0.8(3)
C4 C5 C6 N1 -179.42(17)
C2 C1 C6 C5 0.8(3)
C2 C1 C6 N1 179.43(18)
C7 N1 C6 C5 -68.30(17)
C8 N1 C6 C5 107.57(15)
C7 N1 C6 C1 113.07(16)
C8 N1 C6 C1 -71.06(18)
N3 N2 C7 N1 -0.83(14)
N3 N2 C7 S1 178.99(9)
C8 N1 C7 N2 0.77(12)
C6 N1 C7 N2 177.31(10)
C8 N1 C7 S1 -179.06(9)
C6 N1 C7 S1 -2.52(17)
N2 N3 C8 N1 -0.02(13)
N2 N3 C8 C9 -176.36(12)
C7 N1 C8 N3 -0.49(13)
C6 N1 C8 N3 -176.95(11)
C7 N1 C8 C9 175.90(11)
C6 N1 C8 C9 -0.56(18)
N3 C8 C9 C10 113.63(14)
N1 C8 C9 C10 -62.26(15)
N3 C8 C9 C20 -9.86(18)
N1 C8 C9 C20 174.25(13)
C8 C9 C10 C11 147.05(15)
C20 C9 C10 C11 -89.98(18)
C8 C9 C10 C15 -35.72(18)
C20 C9 C10 C15 87.25(16)
C15 C10 C11 C12 -2.2(3)
C9 C10 C11 C12 175.17(16)
C10 C11 C12 C13 0.2(3)
C11 C12 C13 C14 2.0(3)
C11 C12 C13 C16 -176.77(17)
C12 C13 C14 C15 -2.3(2)
C16 C13 C14 C15 176.50(15)
C11 C10 C15 C14 1.8(2)
C9 C10 C15 C14 -175.50(14)
C13 C14 C15 C10 0.4(3)
C12 C13 C16 C17 -114.2(2)
C14 C13 C16 C17 67.1(2)
C13 C16 C17 C18 65.7(3)
C13 C16 C17 C19 -169.34(19)

loop_
_cod_related_entry_id
_cod_related_entry_database
_cod_related_entry_code
1 ChemSpider 3464970
